data_2005006
loop_
_publ_author_name
'De Ridder, D. J. A.'
'Goubitz, K.'
'Reiss, C. A.'
'Schenk, H.'
'Hiemstra, H.'

_publ_section_title
;
 One Bicyclic \b-Lactam and Two Bicyclic \g-Lactam Compounds
;
_journal_issue 6
_journal_name_full 'Acta Crystallographica Section C'
_journal_page_first 1473
_journal_page_last 1479
_journal_paper_doi 10.1107/S0108270195014788
_journal_volume 52
_journal_year 1996
_chemical_formula_moiety 'C10 H14 Cl N O3'
_chemical_formula_sum 'C10 H14 Cl N O3'
_chemical_formula_weight 231.68
_chemical_name_systematic
;
(2R^*^,4S^*^,6S^*^)-4-chloro-4-methyl-8-oxo-1-azabicyclo[4.2.0]octane
-2-carboxylic acid methyl ester
;
_space_group_IT_number 14
_symmetry_cell_setting monoclinic
_symmetry_space_group_name_Hall '-P 2ybc'
_symmetry_space_group_name_H-M 'P 1 21/c 1'
_atom_type_scat_source 'IntTabIV 2.2B and 2.3.1'
_audit_creation_method from_xtal_archive_file_using_CIFIO
_cell_angle_alpha 90
_cell_angle_beta 111.00(1)
_cell_angle_gamma 90
_cell_formula_units_Z 4
_cell_length_a 10.456(2)
_cell_length_b 12.237(2)
_cell_length_c 9.531(1)
_cell_measurement_reflns_used 23
_cell_measurement_temperature 293
_cell_measurement_theta_max 20.7
_cell_measurement_theta_min 17.9
_cell_volume 1138.5(3)
_computing_cell_refinement 'LATCON (local program) '
_computing_data_collection 'CAD-4 software (Enraf-Nonius, 1989)'
_computing_data_reduction
;xtal SORTRF (Hall, Spadaccini & Stewart, 1990), ADDREF (Davenport & Hall,
1990)
;
_computing_molecular_graphics 'xtal ORTEP (Davenport, Hall & Dreissig, 1990)'
_computing_publication_material
;xtal BONDLA (Dreissig, Doherty, Stewart & Hall, 1990), CIFIO (Hall,
1990)
;
_computing_structure_refinement 'xtal CRYLSQ (Olthof-Hazekamp, 1990)'
_computing_structure_solution 'xtal SIMPEL (Schenk & Hall, 1990)'
_diffrn_ambient_temperature 293
_diffrn_measurement_device 'Enraf Nonius CAD-4'
_diffrn_measurement_method \w/2\q
_diffrn_radiation_monochromator graphite
_diffrn_radiation_source xray_tube
_diffrn_radiation_type 'Mo K\a'
_diffrn_radiation_wavelength 0.71069
_diffrn_reflns_av_sigmaI/netI 0
_diffrn_reflns_limit_h_max 12
_diffrn_reflns_limit_h_min -12
_diffrn_reflns_limit_k_max 14
_diffrn_reflns_limit_k_min 0
_diffrn_reflns_limit_l_max 11
_diffrn_reflns_limit_l_min 0
_diffrn_reflns_number 2134
_diffrn_reflns_reduction_process perpendicular_monochr_Lp
_diffrn_reflns_theta_max 24.89
_diffrn_reflns_theta_min 2.09
_diffrn_standards_decay_% 0
_diffrn_standards_interval_time 83
_diffrn_standards_number 2
_exptl_absorpt_coefficient_mu 0.32
_exptl_absorpt_correction_type none
_exptl_crystal_colour colourless
_exptl_crystal_density_diffrn 1.352
_exptl_crystal_density_meas ?
_exptl_crystal_description 'plate shaped crystal'
_exptl_crystal_F_000 488
_exptl_crystal_size_max 0.38
_exptl_crystal_size_mid 0.32
_exptl_crystal_size_min 0.10
_refine_diff_density_max .347
_refine_diff_density_min -.302
_refine_ls_extinction_coef 4.4E-5(3)
_refine_ls_extinction_method 'Zachariasen (1967)'
_refine_ls_goodness_of_fit_all .87
_refine_ls_goodness_of_fit_obs .87
_refine_ls_hydrogen_treatment
;H atoms: restrained at 1.00 \%A from their carrier atom with
U~eq~=0.10 \%A^2^
;
_refine_ls_matrix_type full
_refine_ls_number_constraints 0
_refine_ls_number_parameters 137
_refine_ls_number_reflns 1397
_refine_ls_number_restraints 14
_refine_ls_R_factor_all .049
_refine_ls_R_factor_obs .049
_refine_ls_shift/esd_max .002
_refine_ls_structure_factor_coef F
_refine_ls_weighting_details 'w^-1^ = [1.5 + 0.02\s(F)^2^ + 0.0001/\s(F)]'
_refine_ls_weighting_scheme calc
_refine_ls_wR_factor_all .049
_refine_ls_wR_factor_obs .049
_reflns_number_observed 1398
_reflns_number_total 2100
_reflns_observed_criterion refl_observed_if_I_>_2.5_sigma(I)
_cod_data_source_file jz1068.cif
_cod_data_source_block 1
_cod_depositor_comments
;
The following automatic conversions were performed:

'_exptl_absorpt_correction_type' value 'None' changed to 'none'
according to /home/saulius/struct/CIF-dictionaries/cif_core.dic
dictionary named 'cif_core.dic' version 2.4.1 from 2010-06-29.

Automatic conversion script
Id: cif_fix_values 1715 2011-07-08 13:25:40Z adriana 

The following automatic conversions were performed:

'_exptl_crystal_density_meas' value 'not measured' was changed to '?'
- the value is perceived as not measured.

Automatic conversion script
Id: cif_fix_values 3008 2015-01-20 13:52:24Z robertas 

The following automatic conversions were performed:

'_refine_ls_weighting_scheme' value 'w^-1^ = [1.5 + 0.02\s(F)^2^ +
0.0001/\s(F)]' was changed to 'calc'. New tag
'_refine_ls_weighting_details' was created. The value of the new tag
was set to 'w^-1^ = [1.5 + 0.02\s(F)^2^ + 0.0001/\s(F)]'.

Automatic conversion script
Id: cif_fix_values 3143 2015-03-26 13:38:13Z robertas 
;
_cod_original_sg_symbol_H-M 'P 21/c'
_cod_database_code 2005006

loop_
_symmetry_equiv_pos_as_xyz
+x,+y,+z
-x,1/2+y,1/2-z
-x,-y,-z
+x,1/2-y,1/2+z

loop_
_atom_site_aniso_label
_atom_site_aniso_U_11
_atom_site_aniso_U_22
_atom_site_aniso_U_33
_atom_site_aniso_U_12
_atom_site_aniso_U_13
_atom_site_aniso_U_23
N1 .048(2) .039(2) .042(2) -.0020(10) .0170(10) .0060(10)
C2 .053(2) .039(2) .035(2) -.004(2) .018(2) .002(2)
C3 .053(2) .039(2) .043(2) -.004(2) .022(2) -.005(2)
C4 .052(2) .036(2) .042(2) -.003(2) .015(2) -.002(2)
C5 .053(2) .038(2) .051(2) -.002(2) .023(2) .007(2)
C6 .050(2) .043(2) .047(2) -.004(2) .025(2) .003(2)
C7 .049(2) .047(2) .070(3) .000(2) .024(2) .002(2)
C8 .051(2) .039(2) .053(2) .004(2) .015(2) -.003(2)
C9 .057(2) .035(2) .040(2) -.002(2) .019(2) .009(2)
C10 .075(3) .049(3) .076(3) -.015(2) .002(3) -.005(2)
C11 .062(3) .041(2) .077(3) .005(2) .018(2) .008(2)
O1 .069(2) .070(2) .053(2) .006(2) .0100(10) .013(2)
O2 .080(2) .041(2) .062(2) .0010(10) .034(2) -.0040(10)
O3 .052(2) .044(2) .063(2) -.0100(10) .0160(10) -.0030(10)
Cl .0739(7) .0598(6) .0413(5) -.0054(6) .0128(5) -.0026(5)

loop_
_atom_site_label
_atom_site_fract_x
_atom_site_fract_y
_atom_site_fract_z
_atom_site_U_iso_or_equiv
_atom_site_thermal_displace_type
_atom_site_calc_flag
_atom_site_calc_attached_atom
N1 .5560(3) .6577(2) .2094(3) .043(2) Uani ? ?
C2 .6935(4) .6695(3) .2117(4) .042(2) Uani ? ?
C3 .7666(3) .5575(3) .2473(4) .044(2) Uani ? ?
C4 .7364(4) .4912(3) .3675(4) .044(2) Uani ? ?
C5 .5836(4) .4790(3) .3335(4) .046(2) Uani ? ?
C6 .5135(4) .5894(3) .3129(4) .045(2) Uani ? ?
C7 .3657(4) .5990(3) .1981(5) .054(2) Uani ? ?
C8 .4301(4) .6616(3) .0998(5) .049(2) Uani ? ?
C9 .7690(4) .7615(3) .3178(4) .043(2) Uani ? ?
C10 .9825(5) .8495(3) .4278(5) .074(3) Uani ? ?
C11 .8085(4) .3811(3) .3909(5) .062(2) Uani ? ?
O1 .3897(3) .6994(3) -.0251(3) .067(2) Uani ? ?
O2 .7165(3) .8257(2) .3750(3) .059(2) Uani ? ?
O3 .9010(3) .7633(2) .3322(3) .054(1) Uani ? ?
Cl .8095(1) .56524(9) .5476(1) .0605(6) Uani ? ?
H2 .68716 .69067 .10802 .10000 Uiso calc C2
H31 .73735 .51344 .15265 .10000 Uiso calc C3
H32 .86770 .57048 .28244 .10000 Uiso calc C3
H51 .54231 .43539 .23921 .10000 Uiso calc C5
H52 .56927 .43981 .41880 .10000 Uiso calc C5
H6 .52624 .62674 .41034 .10000 Uiso calc C6
H71 .32127 .52812 .15516 .10000 Uiso calc C7
H72 .30186 .64287 .23270 .10000 Uiso calc C7
H101 1.04896 .79486 .49188 .10000 Uiso calc C10
H102 1.01316 .87402 .34484 .10000 Uiso calc C10
H103 .93853 .90322 .47562 .10000 Uiso calc C10
H111 .77586 .33953 .29410 .10000 Uiso calc C11
H112 .90956 .39317 .42320 .10000 Uiso calc C11
H113 .78865 .33766 .46959 .10000 Uiso calc C11

loop_
_atom_type_symbol
_atom_type_scat_dispersion_real
_atom_type_scat_dispersion_imag
C .002 .002
H 0 0
N .004 .003
O .008 .006
Cl .132 .159

loop_
_geom_angle_atom_site_label_1
_geom_angle_atom_site_label_2
_geom_angle_atom_site_label_3
_geom_angle
_geom_angle_publ_flag
C2 N1 C6 125.8(3) yes
C2 N1 C8 134.3(3) yes
C6 N1 C8 95.3(3) yes
H2 C2 N1 107.4(3) no
H2 C2 C9 107.4(3) no
H2 C2 C3 107.4(3) no
N1 C2 C3 109.1(3) yes
N1 C2 C9 111.2(3) yes
C3 C2 C9 114.2(3) yes
H31 C3 H32 109.5(4) no
H31 C3 C4 108.2(3) no
H31 C3 C2 108.2(3) no
H32 C3 C4 108.2(3) no
H32 C3 C2 108.2(3) no
C2 C3 C4 114.6(3) yes
C3 C4 C5 112.2(3) yes
C3 C4 C11 110.8(4) yes
C3 C4 Cl 108.0(2) yes
C5 C4 C11 111.9(3) yes
C5 C4 Cl 107.4(3) yes
C11 C4 Cl 106.3(2) yes
H52 C5 H51 109.5(3) no
H52 C5 C6 109.0(4) no
H52 C5 C4 109.0(3) no
H51 C5 C6 109.0(3) no
H51 C5 C4 109.0(4) no
C4 C5 C6 111.3(3) yes
H6 C6 N1 112.9(3) no
H6 C6 C5 112.9(3) no
H6 C6 C7 112.9(4) no
N1 C6 C5 110.1(3) yes
N1 C6 C7 87.0(3) yes
C5 C6 C7 118.3(3) yes
H71 C7 H72 109.5(4) no
H71 C7 C8 115.0(4) no
H71 C7 C6 115.0(3) no
H72 C7 C8 115.0(3) no
H72 C7 C6 115.1(4) no
C6 C7 C8 85.7(3) yes
N1 C8 C7 91.7(3) yes
N1 C8 O1 132.4(4) yes
C7 C8 O1 135.9(4) yes
C2 C9 O2 124.9(4) yes
C2 C9 O3 110.5(3) yes
O2 C9 O3 124.6(3) yes
H102 C10 H101 109.5(5) no
H102 C10 H103 119.6(4) no
H102 C10 O3 90.3(3) no
H101 C10 H103 119.5(4) no
H101 C10 O3 91.2(3) no
H103 C10 O3 120.0(4) no
H111 C11 H112 109.5(5) no
H111 C11 H113 109.1(4) no
H111 C11 C4 109.1(3) no
H112 C11 H113 109.1(3) no
H112 C11 C4 109.1(3) no
H113 C11 C4 110.8(4) no
C9 O3 C10 115.4(3) yes

loop_
_geom_bond_atom_site_label_1
_geom_bond_atom_site_label_2
_geom_bond_distance
_geom_bond_publ_flag
N1 C2 1.437(5) yes
N1 C6 1.478(5) yes
N1 C8 1.357(4) yes
C2 H2 1.000(4) no
C2 C3 1.548(5) yes
C2 C9 1.529(5) yes
C3 H31 1.000(3) no
C3 H32 1.000(3) no
C3 C4 1.526(6) yes
C4 C5 1.519(6) yes
C4 C11 1.521(5) yes
C4 Cl 1.847(4) yes
C5 H52 1.000(4) no
C5 H51 1.000(3) no
C5 C6 1.516(5) yes
C6 H6 1.000(4) no
C6 C7 1.545(5) yes
C7 H71 1.000(4) no
C7 H72 1.000(5) no
C7 C8 1.538(7) yes
C8 O1 1.204(5) yes
C9 O2 1.196(5) yes
C9 O3 1.337(5) yes
C10 H102 1.000(5) no
C10 H101 1.000(4) no
C10 H103 1.001(5) no
C10 O3 1.453(5) yes
C11 H111 1.000(4) no
C11 H112 1.000(4) no
C11 H113 1.000(5) no

loop_
_geom_contact_atom_site_label_1
_geom_contact_atom_site_label_2
_geom_contact_distance
_geom_contact_site_symmetry_2
_geom_contact_publ_flag
O3 H102 1.767(3) . no
O3 H101 1.780(2) . no
N1 H2 1.981(4) . no
C9 H2 2.062(3) . no
C4 H31 2.069(4) . no
C4 H32 2.069(4) . no
C6 H51 2.071(4) . no
C6 H52 2.071(4) . no
C4 H52 2.074(4) . no
C4 H51 2.074(3) . no
C4 H112 2.076(4) . no
C4 H111 2.076(4) . no
C3 H2 2.078(3) . no
N1 C7 2.081(5) . no
N1 H6 2.083(3) . no
C2 H31 2.088(4) . no
C2 H32 2.088(4) . no
C4 H113 2.096(4) . no
C6 C8 2.097(5) . no
C5 H6 2.117(4) . no
O3 H103 2.137(3) . no
C7 H6 2.143(4) . no
C8 H71 2.161(4) . no
C8 H72 2.161(5) . no
C6 H71 2.167(3) . no
C6 H72 2.167(4) . no
O2 O3 2.243(5) . no
N1 O1 2.344(4) . no
C2 O3 2.357(4) . no
O2 H2 2.357(3) 4_565 no
C9 C10 2.359(6) . no
O2 H103 2.369(3) . no
O3 H32 2.408(3) . no
C2 O2 2.421(5) . no
N1 C3 2.432(5) . no
N1 C9 2.448(5) . no
N1 C5 2.454(5) . no
C4 C6 2.505(5) . no
C3 C11 2.508(5) . no
O2 H71 2.508(3) 2_655 no
C5 C11 2.519(6) . no
C3 C5 2.528(6) . no
C7 O1 2.545(6) . no
C9 H103 2.550(3) . no
O1 H111 2.572(3) 3_665 no
C2 C8 2.575(5) . no
C3 C9 2.583(5) . no
C2 C4 2.587(5) . no
C2 C6 2.596(6) . no
C9 H32 2.625(4) . no
C5 C7 2.628(5) . no
C11 H101 2.629(4) 3_766 no
O3 H2 2.633(2) . no
C7 H51 2.656(4) . no
C10 O2 2.659(6) . no
C11 H31 2.668(4) . no
C8 H2 2.685(4) . no
C5 H113 2.698(3) . no
C11 H32 2.698(4) . no
C3 H111 2.700(4) . no
C3 H112 2.700(3) . no
C11 Cl 2.702(4) . no
C11 H52 2.706(5) . no
O1 H113 2.707(3) 2_655 no
C11 H51 2.719(4) . no
C5 Cl 2.721(3) . no
C5 H71 2.726(3) . no
C3 Cl 2.735(4) . no
N1 H51 2.744(3) . no
H101 H111 2.7464(3) 3_766 no
N1 H72 2.751(3) . no
O1 H6 2.752(3) 4_564 no
C3 H51 2.759(4) . no
C5 H111 2.763(4) . no
N1 O2 2.764(4) . no
C5 H31 2.779(5) . no
N1 H31 2.781(3) . no
C8 H6 2.796(4) . no
Cl H112 2.7970(10) . no
Cl H32 2.8040(10) . no
N1 H71 2.810(3) . no
N1 C4 2.818(4) . no
Cl H52 2.8210(10) . no
C9 H101 2.829(4) . no
C9 H102 2.829(4) . no
C3 O3 2.857(4) . no
O2 H51 2.863(3) 2_655 no
Cl H113 2.8700(10) . no
Cl H6 2.8760(10) . no
O1 H72 2.894(3) 4_564 no
Cl H112 2.8950(10) 3_766 no
C4 H6 2.896(4) . no
O1 H51 2.903(3) 3_665 no
O1 H2 2.910(3) . no
C3 C6 2.956(6) . no
O1 H71 2.956(3) . no
O2 H2 2.956(3) . no
Cl H102 2.9650(10) 4_565 no
O1 H31 2.978(3) 3_665 no
O1 H72 2.996(4) . no
C6 H52 3.000(4) 3_666 no
C2 C5 3.011(6) . no
C8 H113 3.037(4) 2_655 no
C2 H6 3.048(4) . no
C7 H52 3.089(4) . no
O1 H52 3.091(3) 2_655 no
C8 H51 3.112(4) . no
C6 Cl 3.116(3) . no
O3 H112 3.117(2) 3_766 no
C5 C8 3.157(5) . no
C9 Cl 3.175(4) . no
C10 H103 3.184(4) 3_776 no
C2 O1 3.191(4) . no
C11 H72 3.200(4) 2_645 no
C10 H113 3.202(4) 3_766 no
C8 H31 3.229(4) 3_665 no
C9 H2 3.229(4) 4_565 no
O2 H6 3.237(3) . no
O2 H31 3.242(3) 4_565 no
C2 Cl 3.250(3) . no
N1 H32 3.258(3) . no
O2 H101 3.270(3) . no
O2 H102 3.270(3) . no
Cl O3 3.289(3) 4_565 no
C6 O1 3.298(4) . no
N1 H52 3.304(3) . no
C2 O2 3.304(5) 4_564 no
C7 H111 3.307(4) 2_655 no
C5 H6 3.311(4) 3_666 no
C10 H112 3.311(4) 3_766 no
C2 H51 3.328(4) . no
C6 H2 3.345(4) . no
O3 H113 3.351(2) 3_766 no
C6 H31 3.352(4) . no
C5 H32 3.369(4) . no
C5 H112 3.371(4) . no
C4 C9 3.376(5) . no
Cl H2 3.3790(10) 4_565 no
C3 H52 3.379(4) . no
C3 H113 3.380(4) . no
C9 H31 3.380(4) . no
C4 H2 3.380(4) . no
C6 C9 3.390(6) . no
C11 H102 3.396(5) 2_745 no
C9 H6 3.398(4) . no
C5 H72 3.405(4) . no
C8 H52 3.409(4) 2_655 no
C7 H31 3.413(4) 3_665 no
C9 H71 3.432(4) 2_655 no
C5 H52 3.438(4) 3_666 no
C7 H113 3.440(4) 2_655 no
C7 H101 3.443(4) 4_464 no
C8 H111 3.458(4) 2_655 no
C7 O2 3.462(5) 2_645 no
C9 Cl 3.476(4) 4_564 no
C6 O1 3.489(5) 4_565 no
C2 C7 3.492(6) . no
C11 O1 3.498(5) 3_665 no
C7 H52 3.499(4) 3_666 no
C3 H6 3.500(4) . no
C8 H6 3.505(4) 4_564 no
C6 O2 3.510(5) . no
Cl O3 3.523(3) . no
C3 C8 3.527(5) . no
C3 H102 3.544(4) 2_745 no
N1 Cl 3.545(3) . no
C8 H51 3.550(5) 3_665 no
C7 O1 3.554(5) 4_565 no
C10 H72 3.557(4) 4_665 no
Cl O2 3.559(3) . no
C8 H31 3.564(4) . no
O2 H52 3.567(3) 2_655 no
C11 O1 3.574(6) 2_645 no
C10 Cl 3.577(4) 4_564 no
C5 O2 3.584(4) 2_645 no
Cl H32 3.5860(10) 3_766 no
C8 H111 3.597(4) 3_665 no
Cl H111 3.6030(10) . no
C3 O2 3.604(5) . no
C10 C11 3.608(5) 3_766 no
N1 O3 3.609(4) . no
Cl H51 3.6170(10) . no
C8 C9 3.619(5) . no
Cl H31 3.6200(10) . no
O3 H31 3.621(3) . no
O1 H101 3.625(3) 4_464 no
N1 H51 3.634(3) 2_655 no
C8 H51 3.653(4) 2_655 no
C3 H103 3.675(4) 4_564 no
O1 H111 3.677(4) 2_655 no
C11 O3 3.683(4) 3_766 no
C3 O2 3.685(5) 4_564 no
C8 C11 3.688(6) 2_655 no
C10 H71 3.700(4) 2_655 no
C2 C10 3.709(5) . no
C10 H32 3.718(4) . no
C2 H6 3.731(3) 4_564 no
C11 H32 3.735(3) 3_766 no
C10 H111 3.737(4) 3_766 no
Cl H72 3.7380(10) 3_666 no
Cl H71 3.7380(10) 3_666 no
N1 H52 3.739(3) 2_655 no
C10 H71 3.740(4) 4_665 no
O2 H32 3.746(3) . no
C3 H112 3.751(3) 3_766 no
C5 O1 3.751(5) 3_665 no
C3 H71 3.759(4) 3_665 no
C9 H51 3.762(4) 2_655 no
C5 H2 3.765(4) . no
C8 O2 3.775(4) . no
C8 H101 3.779(4) 4_464 no
O1 H102 3.788(3) 4_464 no
C4 H112 3.794(4) 3_766 no
N1 H6 3.813(3) 4_564 no
C3 O1 3.815(5) 3_665 no
C4 O3 3.818(5) . no
C6 H32 3.824(4) . no
Cl O2 3.826(4) 4_565 no
Cl H103 3.8300(10) 4_565 no
C10 H111 3.834(5) 2_755 no
C4 O1 3.839(5) 3_665 no
C5 O1 3.841(5) 2_645 no
C6 H2 3.846(3) 4_565 no
O2 H32 3.846(3) 4_565 no
C10 H31 3.847(5) 2_755 no
C7 H103 3.851(4) 2_645 no
C7 C11 3.852(5) 2_655 no
O1 H51 3.858(3) 2_655 no
C4 C7 3.858(5) . no
C6 H6 3.861(4) 3_666 no
C6 C11 3.863(6) . no
O1 O2 3.874(5) 4_564 no
C9 H112 3.876(3) 3_766 no
C11 Cl 3.880(5) 3_766 no
C10 C10 3.903(6) 3_776 no
C4 C8 3.906(5) . no
C2 H52 3.915(4) . no
C2 C11 3.918(5) . no
C7 H2 3.919(5) . no
Cl H101 3.9240(10) . no
C10 H112 3.931(5) 2_755 no
C5 C6 3.942(6) 3_666 no
C8 H52 3.944(4) . no
C5 C8 3.946(5) 2_645 no
N1 O1 3.955(5) 4_565 no
C7 C10 3.961(5) 4_464 no
C11 H112 3.965(4) 3_766 no
C2 Cl 3.976(4) 4_564 no
O1 H6 3.976(3) . no
O3 H112 3.979(3) 2_755 no
C10 H2 3.982(4) . no
C5 C9 3.993(5) . no
O1 H113 3.996(3) 3_665 no
C2 H102 4.000(4) . no
O2 H72 4.001(3) 2_655 no
N1 H2 4.003(3) 4_565 no
C10 H32 4.004(5) 2_755 no
C10 H102 4.009(4) 3_776 no
C7 H102 4.017(3) 4_464 no
C2 H101 4.023(3) . no
C11 H102 4.025(4) 3_766 no
C6 O2 4.039(4) 2_645 no
C7 Cl 4.057(5) 3_666 no
C3 C7 4.080(6) . no
Cl H52 4.0860(10) 3_666 no
C4 O2 4.101(5) . no
N1 O2 4.105(5) 4_564 no
C8 O1 4.115(6) 4_565 no
C10 O1 4.162(6) 4_665 no
N1 C5 4.163(5) 2_655 no
C5 C5 4.167(6) 3_666 no
C3 C8 4.181(5) 3_665 no
C2 C9 4.190(6) 4_564 no
C9 O2 4.194(5) 4_564 no
C9 O1 4.207(4) . no
Cl H2 4.2070(10) . no
Cl H111 4.2130(10) 3_766 no
O2 O3 4.228(4) 4_565 no
C3 O1 4.238(4) . no
C3 C10 4.248(5) . no
C5 O1 4.255(4) . no
N1 C11 4.260(5) . no
C10 Cl 4.261(5) . no
C4 O1 4.262(5) 2_645 no
C8 O2 4.265(6) 4_564 no
C6 C6 4.279(6) 3_666 no
C10 C11 4.348(7) 2_755 no
C7 C9 4.349(5) 2_645 no
C5 C9 4.352(5) 2_645 no
C8 C10 4.371(6) 4_464 no
C6 C8 4.386(6) 4_565 no
C3 C10 4.391(6) 2_745 no
C3 C7 4.404(5) 3_665 no
C5 C7 4.408(6) 3_666 no
C3 Cl 4.417(4) 3_766 no
C7 C9 4.426(6) . no
C5 C8 4.429(6) 3_665 no
C6 Cl 4.469(5) 3_666 no
C4 Cl 4.575(4) 3_766 no
Cl Cl 4.673(2) 3_766 no

loop_
_geom_torsion_atom_site_label_1
_geom_torsion_atom_site_label_2
_geom_torsion_atom_site_label_3
_geom_torsion_atom_site_label_4
_geom_torsion
_geom_torsion_publ_flag
C6 N1 C2 C3 39.0(4) yes
N1 C2 C3 C4 -40.5(3) yes
C2 C3 C4 C5 52.2(4) yes
C3 C4 C5 C6 -55.6(4) yes
C4 C5 C6 N1 48.3(4) yes
C5 C6 N1 C2 -44.0(4) yes
C8 N1 C6 C7 -4.4(3) yes
N1 C6 C7 C8 3.9(3) yes
C6 C7 C8 N1 -4.2(3) yes
C7 C8 N1 C6 4.4(3) yes
C6 N1 C2 C9 -87.8(4) no
C6 N1 C2 H2 155.0(3) no
C8 N1 C2 C3 -110.7(4) no
C8 N1 C2 C9 122.5(4) no
C8 N1 C2 H2 5.3(6) no
C2 N1 C6 C7 -163.2(3) no
C2 N1 C6 H6 83.2(5) no
C8 N1 C6 C5 114.7(3) no
C8 N1 C6 H6 -118.1(4) no
C2 N1 C8 C7 160.2(4) no
C2 N1 C8 O1 -19.1(8) no
C6 N1 C8 O1 -174.8(5) no
N1 C2 C3 H31 80.3(4) no
N1 C2 C3 H32 -161.2(3) no
C9 C2 C3 C4 84.5(4) no
C9 C2 C3 H31 -154.7(4) no
C9 C2 C3 H32 -36.2(5) no
H2 C2 C3 C4 -156.5(3) no
H2 C2 C3 H31 -35.8(4) no
H2 C2 C3 H32 82.7(4) no
N1 C2 C9 O2 -10.0(5) no
N1 C2 C9 O3 172.8(3) no
C3 C2 C9 O2 -133.9(4) no
C3 C2 C9 O3 48.9(4) no
H2 C2 C9 O2 107.1(5) no
H2 C2 C9 O3 -70.0(4) no
C2 C3 C4 C11 178.0(3) no
C2 C3 C4 Cl -66.0(3) no
H31 C3 C4 C5 -68.5(4) no
H31 C3 C4 C11 57.3(4) no
H31 C3 C4 Cl 173.3(2) no
H32 C3 C4 C5 173.0(3) no
H32 C3 C4 C11 -61.2(4) no
H32 C3 C4 Cl 54.8(4) no
C3 C4 C5 H51 64.6(4) no
C3 C4 C5 H52 -175.9(3) no
C11 C4 C5 C6 179.1(3) no
C11 C4 C5 H51 -60.6(4) no
C11 C4 C5 H52 58.8(4) no
Cl C4 C5 C6 62.9(3) no
Cl C4 C5 H51 -176.9(2) no
Cl C4 C5 H52 -57.4(4) no
C3 C4 C11 H111 -59.8(4) no
C3 C4 C11 H112 59.8(4) no
C3 C4 C11 H113 -180.0(3) no
C5 C4 C11 H111 66.2(5) no
C5 C4 C11 H112 -174.2(3) no
C5 C4 C11 H113 -54.0(4) no
Cl C4 C11 H111 -176.9(3) no
Cl C4 C11 H112 -57.3(4) no
Cl C4 C11 H113 62.9(4) no
C4 C5 C6 C7 145.9(4) no
C4 C5 C6 H6 -79.0(5) no
H51 C5 C6 N1 -72.0(4) no
H51 C5 C6 C7 25.7(6) no
H51 C5 C6 H6 160.8(4) no
H52 C5 C6 N1 168.5(3) no
H52 C5 C6 C7 -93.8(4) no
H52 C5 C6 H6 41.3(5) no
N1 C6 C7 H71 119.6(4) no
N1 C6 C7 H72 -111.8(4) no
C5 C6 C7 C8 -107.3(4) no
C5 C6 C7 H71 8.4(6) no
C5 C6 C7 H72 137.0(4) no
H6 C6 C7 C8 117.6(4) no
H6 C6 C7 H71 -126.7(4) no
H6 C6 C7 H72 1.9(5) no
C6 C7 C8 O1 175.0(5) no
H71 C7 C8 N1 -119.9(3) no
H71 C7 C8 O1 59.3(7) no
H72 C7 C8 N1 111.4(3) no
H72 C7 C8 O1 -69.3(6) no
C2 C9 O3 C10 178.5(3) no
O2 C9 O3 C10 1.3(5) no
H101 C10 O3 C9 124.3(4) no
H102 C10 O3 C9 -126.2(3) no
H103 C10 O3 C9 -1.3(5) no
